data_7120021
loop_
_publ_author_name
'Sun, Huiling'
'Han, Yongzhen'
'Lei, Haitao'
'Chen, Mingxing'
'Cao, Rui'

_publ_section_title
;
 Cobalt corroles with phosphonic acid pendants as catalysts for oxygen and
 hydrogen evolution from neutral aqueous solution
;
_journal_name_full 'Chem. Commun.'
_journal_paper_doi 10.1039/C7CC02400B
_journal_year 2017
_chemical_formula_sum 'C53 H41 F10 N4 O4 P'
_chemical_formula_weight 1018.87
_chemical_name_systematic
; 
 ? 
;
_space_group_IT_number 61
_symmetry_cell_setting orthorhombic
_symmetry_space_group_name_Hall '-P 2ac 2ab'
_symmetry_space_group_name_H-M 'P b c a'
_atom_sites_solution_hydrogens geom
_atom_sites_solution_primary direct
_atom_sites_solution_secondary difmap
_audit_creation_method SHELXL-97
_audit_update_record
;
2017-01-09 deposited with the CCDC.
2017-04-26 downloaded from the CCDC.
;
_cell_angle_alpha 90.00
_cell_angle_beta 90.00
_cell_angle_gamma 90.00
_cell_formula_units_Z 8
_cell_length_a 10.065(2)
_cell_length_b 29.201(6)
_cell_length_c 32.249(6)
_cell_measurement_reflns_used 27084
_cell_measurement_temperature 173(2)
_cell_measurement_theta_max 27.4824
_cell_measurement_theta_min 1.4427
_cell_volume 9478(3)
_computing_cell_refinement 'Bruker XSCANS'
_computing_data_collection 'Bruker XSCANS'
_computing_data_reduction 'Bruker SHELXTL'
_computing_molecular_graphics 'Bruker SHELXTL'
_computing_publication_material 'Bruker SHELXTL'
_computing_structure_refinement 'SHELXL-97 (Sheldrick, 1997)'
_computing_structure_solution 'SHELXS-97 (Sheldrick, 1990)'
_diffrn_ambient_temperature 173(2)
_diffrn_measured_fraction_theta_full 0.997
_diffrn_measured_fraction_theta_max 0.997
_diffrn_measurement_device_type 'Bruker P4'
_diffrn_measurement_method '\w scans'
_diffrn_radiation_monochromator graphite
_diffrn_radiation_source 'fine-focus sealed tube'
_diffrn_radiation_type MoK\a
_diffrn_radiation_wavelength 0.71073
_diffrn_reflns_av_R_equivalents 0.0469
_diffrn_reflns_av_sigmaI/netI 0.0412
_diffrn_reflns_limit_h_max 7
_diffrn_reflns_limit_h_min -11
_diffrn_reflns_limit_k_max 30
_diffrn_reflns_limit_k_min -32
_diffrn_reflns_limit_l_max 34
_diffrn_reflns_limit_l_min -35
_diffrn_reflns_number 25282
_diffrn_reflns_theta_full 23.26
_diffrn_reflns_theta_max 23.26
_diffrn_reflns_theta_min 1.26
_exptl_absorpt_coefficient_mu 0.149
_exptl_absorpt_correction_T_max 0.9751
_exptl_absorpt_correction_T_min 0.9400
_exptl_absorpt_correction_type multi-scan
_exptl_absorpt_process_details SADABS
_exptl_crystal_colour black
_exptl_crystal_density_diffrn 1.428
_exptl_crystal_density_method 'not measured'
_exptl_crystal_description block
_exptl_crystal_F_000 4192
_exptl_crystal_size_max 0.42
_exptl_crystal_size_mid 0.19
_exptl_crystal_size_min 0.17
_refine_diff_density_max 0.890
_refine_diff_density_min -0.729
_refine_diff_density_rms 0.113
_refine_ls_extinction_method none
_refine_ls_goodness_of_fit_ref 1.034
_refine_ls_hydrogen_treatment constr
_refine_ls_matrix_type full
_refine_ls_number_parameters 653
_refine_ls_number_reflns 6793
_refine_ls_number_restraints 4
_refine_ls_restrained_S_all 1.040
_refine_ls_R_factor_all 0.1023
_refine_ls_R_factor_gt 0.0870
_refine_ls_shift/su_max 0.039
_refine_ls_shift/su_mean 0.003
_refine_ls_structure_factor_coef Fsqd
_refine_ls_weighting_details 'calc w=1/[\s^2^(Fo^2^)+(0.1235P)^2^+28.0990P] where P=(Fo^2^+2Fc^2^)/3'
_refine_ls_weighting_scheme calc
_refine_ls_wR_factor_gt 0.2225
_refine_ls_wR_factor_ref 0.2453
_reflns_number_gt 5922
_reflns_number_total 6793
_reflns_threshold_expression >2sigma(I)
_cod_data_source_file c7cc02400b2.cif
_cod_data_source_block hyz_hangman_2s
_cod_depositor_comments
;
The following automatic conversions were performed:

'_symmetry_cell_setting' value 'Orthorhombic' changed to
'orthorhombic' according to
/home/data/users/saulius/crontab/automatic-downloads/rss-feeds/RSC/lib/dictionaries/cif_core.dic
dictionary named 'cif_core.dic' version 2.4.2 from 2011-04-26.

Automatic conversion script
Id: cif_fix_values 4973 2017-02-22 13:04:09Z antanas 
;
_cod_original_sg_symbol_H-M Pbca
_cod_database_code 7120021

loop_
_symmetry_equiv_pos_as_xyz
'x, y, z'
'-x+1/2, -y, z+1/2'
'-x, y+1/2, -z+1/2'
'x+1/2, -y+1/2, -z'
'-x, -y, -z'
'x-1/2, y, -z-1/2'
'x, -y-1/2, z-1/2'
'-x-1/2, y-1/2, z'

loop_
_atom_site_label
_atom_site_type_symbol
_atom_site_fract_x
_atom_site_fract_y
_atom_site_fract_z
_atom_site_U_iso_or_equiv
_atom_site_adp_type
_atom_site_occupancy
_atom_site_symmetry_multiplicity
_atom_site_calc_flag
_atom_site_refinement_flags
C1 C 0.1456(5) 0.12562(16) 0.08812(14) 0.0334(11) Uani 1 1 d .
C2 C 0.1424(4) 0.07877(16) 0.07878(14) 0.0336(11) Uani 1 1 d .
C3 C 0.0934(5) 0.04303(15) 0.10359(14) 0.0331(11) Uani 1 1 d .
C4 C 0.1162(5) -0.00469(16) 0.09950(16) 0.0412(12) Uani 1 1 d .
H4 H 0.1639 -0.0189 0.0775 0.049 Uiso 1 1 calc R
C5 C 0.0590(5) -0.02698(17) 0.13204(17) 0.0424(12) Uani 1 1 d .
H5 H 0.0612 -0.0591 0.1367 0.051 Uiso 1 1 calc R
C6 C -0.0047(5) 0.00595(16) 0.15792(16) 0.0387(12) Uani 1 1 d .
C7 C -0.0746(5) -0.00098(16) 0.19475(15) 0.0384(12) Uani 1 1 d .
C8 C -0.1116(5) 0.03482(17) 0.22153(15) 0.0408(12) Uani 1 1 d .
C9 C -0.2058(7) 0.0405(2) 0.2539(2) 0.0655(18) Uani 1 1 d .
H9 H -0.2584 0.0169 0.2657 0.079 Uiso 1 1 calc R
C10 C -0.2082(7) 0.0862(2) 0.2654(2) 0.0672(19) Uani 1 1 d .
H10 H -0.2621 0.0993 0.2865 0.081 Uiso 1 1 calc R
C11 C -0.1170(6) 0.10946(18) 0.24042(16) 0.0475(13) Uani 1 1 d .
C12 C -0.0800(6) 0.15534(17) 0.23101(16) 0.0445(13) Uani 1 1 d .
C13 C -0.1168(7) 0.19925(19) 0.2468(2) 0.0617(17) Uani 1 1 d .
H13 H -0.1729 0.2052 0.2699 0.074 Uiso 1 1 calc R
C14 C -0.0562(6) 0.23090(19) 0.22237(18) 0.0564(16) Uani 1 1 d .
H14 H -0.0614 0.2632 0.2253 0.068 Uiso 1 1 calc R
C15 C 0.0167(5) 0.20628(16) 0.19150(16) 0.0412(12) Uani 1 1 d .
C16 C 0.0819(5) 0.22187(16) 0.15541(16) 0.0399(12) Uani 1 1 d .
C17 C 0.1232(5) 0.19260(16) 0.12341(15) 0.0379(11) Uani 1 1 d .
C18 C 0.1849(5) 0.20211(17) 0.08502(17) 0.0461(13) Uani 1 1 d .
H18 H 0.2128 0.2314 0.0756 0.055 Uiso 1 1 calc R
C19 C 0.1975(5) 0.16188(17) 0.06372(16) 0.0433(12) Uani 1 1 d .
H19 H 0.2350 0.1587 0.0368 0.052 Uiso 1 1 calc R
C20 C 0.2039(5) 0.06468(15) 0.03847(15) 0.0339(11) Uani 1 1 d .
C21 C 0.1319(5) 0.04577(16) 0.00554(15) 0.0396(12) Uani 1 1 d .
H21 H 0.0393 0.0405 0.0088 0.048 Uiso 1 1 calc R
C22 C 0.1921(5) 0.03447(17) -0.03183(16) 0.0435(12) Uani 1 1 d .
H22 H 0.1395 0.0217 -0.0534 0.052 Uiso 1 1 calc R
C23 C 0.3257(5) 0.04116(17) -0.03856(15) 0.0413(12) Uani 1 1 d .
H23 H 0.3651 0.0338 -0.0645 0.050 Uiso 1 1 calc R
C24 C 0.4015(5) 0.05907(15) -0.00616(14) 0.0320(10) Uani 1 1 d .
C25 C 0.3386(5) 0.06964(15) 0.03109(14) 0.0320(10) Uani 1 1 d .
C26 C 0.5495(4) 0.08499(15) 0.04117(14) 0.0323(11) Uani 1 1 d .
C27 C 0.5403(4) 0.07020(15) 0.00058(14) 0.0333(11) Uani 1 1 d .
C28 C 0.6550(5) 0.06910(17) -0.02388(16) 0.0427(12) Uani 1 1 d .
H28 H 0.6516 0.0592 -0.0519 0.051 Uiso 1 1 calc R
C29 C 0.7738(5) 0.08292(18) -0.00608(17) 0.0467(13) Uani 1 1 d .
H29 H 0.8523 0.0831 -0.0224 0.056 Uiso 1 1 calc R
C30 C 0.7806(5) 0.09643(18) 0.03503(17) 0.0459(13) Uani 1 1 d .
H30 H 0.8643 0.1048 0.0464 0.055 Uiso 1 1 calc R
C31 C 0.6680(5) 0.09809(17) 0.06024(16) 0.0385(12) Uani 1 1 d .
C32 C 0.6217(16) 0.1865(4) 0.1554(3) 0.178(7) Uani 1 1 d D
H32A H 0.5595 0.1723 0.1754 0.213 Uiso 1 1 calc R
H32B H 0.7125 0.1839 0.1670 0.213 Uiso 1 1 calc R
C33 C 0.5904(15) 0.2317(4) 0.1511(4) 0.171(6) Uani 1 1 d D
H33A H 0.6495 0.2457 0.1305 0.256 Uiso 1 1 calc R
H33B H 0.6013 0.2472 0.1778 0.256 Uiso 1 1 calc R
H33C H 0.4981 0.2345 0.1418 0.256 Uiso 1 1 calc R
C34 C 0.5679(17) 0.0484(4) 0.1552(4) 0.183(7) Uani 1 1 d .
H34A H 0.5567 0.0543 0.1852 0.220 Uiso 1 1 calc R
H34B H 0.6547 0.0328 0.1520 0.220 Uiso 1 1 calc R
C35 C 0.4663(9) 0.0144(3) 0.1440(2) 0.090(2) Uani 1 1 d .
H35A H 0.3790 0.0252 0.1533 0.135 Uiso 1 1 calc R
H35B H 0.4868 -0.0148 0.1575 0.135 Uiso 1 1 calc R
H35C H 0.4654 0.0103 0.1139 0.135 Uiso 1 1 calc R
C36 C -0.1047(5) -0.04949(17) 0.20610(16) 0.0422(12) Uani 1 1 d .
C37 C -0.0417(6) -0.07083(18) 0.23914(16) 0.0471(13) Uani 1 1 d .
C38 C -0.0601(6) -0.1162(2) 0.24806(18) 0.0550(15) Uani 1 1 d .
C39 C -0.1417(6) -0.14265(18) 0.22411(18) 0.0541(15) Uani 1 1 d .
C40 C -0.2054(6) -0.12314(18) 0.19107(17) 0.0521(15) Uani 1 1 d .
C41 C -0.1877(6) -0.07714(18) 0.18235(17) 0.0474(13) Uani 1 1 d .
C42 C 0.1031(5) 0.27204(16) 0.14869(15) 0.0393(12) Uani 1 1 d .
C43 C 0.0188(5) 0.29812(17) 0.12452(17) 0.0453(13) Uani 1 1 d .
C44 C 0.0388(6) 0.34449(18) 0.11765(17) 0.0483(14) Uani 1 1 d .
C45 C 0.1451(6) 0.36549(17) 0.13476(17) 0.0501(14) Uani 1 1 d .
C46 C 0.2311(6) 0.34129(18) 0.15950(17) 0.0517(14) Uani 1 1 d .
C47 C 0.2089(6) 0.29519(17) 0.16594(17) 0.0465(13) Uani 1 1 d .
C1S C 0.0281(13) 0.3055(3) 1.0094(3) 0.121(4) Uani 1 1 d D
H1S1 H -0.0590 0.3190 1.0152 0.181 Uiso 1 1 calc R
H1S2 H 0.0881 0.3292 0.9988 0.181 Uiso 1 1 calc R
H1S3 H 0.0649 0.2924 1.0349 0.181 Uiso 1 1 calc R
C2S C 0.015(2) 0.2720(4) 0.9806(5) 0.256(12) Uani 1 1 d D
H2S1 H -0.0162 0.2878 0.9552 0.307 Uiso 1 1 calc R
H2S2 H 0.1063 0.2616 0.9746 0.307 Uiso 1 1 calc R
C3S C -0.0576(18) 0.2335(4) 0.9823(5) 0.219(10) Uani 1 1 d D
H3S1 H -0.1497 0.2437 0.9880 0.263 Uiso 1 1 calc R
H3S2 H -0.0276 0.2176 1.0078 0.263 Uiso 1 1 calc R
C4S C -0.0702(12) 0.1959(4) 0.9494(4) 0.131(4) Uani 1 1 d .
H4S1 H -0.0879 0.2101 0.9221 0.157 Uiso 1 1 calc R
H4S2 H -0.1464 0.1758 0.9563 0.157 Uiso 1 1 calc R
C5S C 0.060(2) 0.1664(6) 0.9469(6) 0.241(12) Uani 1 1 d D
H5S1 H 0.1405 0.1855 0.9436 0.289 Uiso 1 1 calc R
H5S2 H 0.0703 0.1459 0.9711 0.289 Uiso 1 1 calc R
C6S C 0.0300(19) 0.1429(5) 0.9116(4) 0.195(7) Uani 1 1 d D
H6S1 H -0.0473 0.1232 0.9166 0.292 Uiso 1 1 calc R
H6S2 H 0.1061 0.1239 0.9035 0.292 Uiso 1 1 calc R
H6S3 H 0.0096 0.1646 0.8893 0.292 Uiso 1 1 calc R
F1 F 0.0443(4) -0.04687(11) 0.26270(10) 0.0652(10) Uani 1 1 d .
F2 F 0.0076(4) -0.13578(13) 0.27975(11) 0.0793(12) Uani 1 1 d .
F3 F -0.1592(4) -0.18690(11) 0.23285(12) 0.0773(11) Uani 1 1 d .
F4 F -0.2843(4) -0.14886(12) 0.16698(11) 0.0691(10) Uani 1 1 d .
F5 F -0.2517(4) -0.05963(11) 0.14980(11) 0.0636(9) Uani 1 1 d .
F6 F 0.2970(4) 0.27300(11) 0.18972(12) 0.0675(10) Uani 1 1 d .
F7 F 0.3335(4) 0.36310(12) 0.17777(13) 0.0788(12) Uani 1 1 d .
F8 F 0.1652(4) 0.41072(10) 0.12921(11) 0.0699(10) Uani 1 1 d .
F9 F -0.0459(4) 0.36847(12) 0.09380(12) 0.0715(10) Uani 1 1 d .
F10 F -0.0885(3) 0.27832(11) 0.10734(12) 0.0664(10) Uani 1 1 d .
N1 N 0.1033(4) 0.14574(13) 0.12422(12) 0.0369(9) Uani 1 1 d .
H1 H 0.0681 0.1308 0.1452 0.044 Uiso 1 1 calc R
N2 N 0.0187(4) 0.04892(13) 0.13988(12) 0.0359(9) Uani 1 1 d .
N3 N -0.0604(4) 0.07743(13) 0.21558(13) 0.0417(10) Uani 1 1 d .
H3 H 0.0027 0.0836 0.1975 0.050 Uiso 1 1 calc R
N4 N 0.0028(4) 0.16087(13) 0.19872(13) 0.0427(10) Uani 1 1 d .
H4A H 0.0414 0.1387 0.1847 0.051 Uiso 1 1 calc R
O1 O 0.8187(4) 0.11156(15) 0.12829(13) 0.0608(11) Uani 1 1 d .
O2 O 0.6156(6) 0.16131(19) 0.11598(15) 0.0975(19) Uani 1 1 d .
O3 O 0.5801(7) 0.0859(3) 0.13870(15) 0.123(3) Uani 1 1 d .
O4 O 0.4278(3) 0.08557(11) 0.06047(9) 0.0349(8) Uani 1 1 d .
P1 P 0.68188(14) 0.11340(5) 0.11366(4) 0.0471(4) Uani 1 1 d .

loop_
_atom_site_aniso_label
_atom_site_aniso_U_11
_atom_site_aniso_U_22
_atom_site_aniso_U_33
_atom_site_aniso_U_23
_atom_site_aniso_U_13
_atom_site_aniso_U_12
C1 0.028(2) 0.037(3) 0.036(3) -0.002(2) 0.005(2) 0.000(2)
C2 0.024(2) 0.040(3) 0.037(3) -0.004(2) 0.001(2) 0.000(2)
C3 0.029(2) 0.036(3) 0.034(2) -0.007(2) 0.001(2) -0.001(2)
C4 0.042(3) 0.033(3) 0.049(3) -0.006(2) 0.011(2) 0.002(2)
C5 0.041(3) 0.030(2) 0.056(3) -0.001(2) 0.003(3) 0.001(2)
C6 0.036(3) 0.034(3) 0.046(3) -0.001(2) 0.000(2) -0.003(2)
C7 0.040(3) 0.032(3) 0.043(3) 0.000(2) 0.004(2) -0.008(2)
C8 0.042(3) 0.041(3) 0.039(3) -0.005(2) 0.006(2) -0.009(2)
C9 0.080(4) 0.050(3) 0.067(4) -0.010(3) 0.034(4) -0.025(3)
C10 0.073(4) 0.062(4) 0.066(4) -0.022(3) 0.035(3) -0.020(3)
C11 0.055(3) 0.046(3) 0.041(3) -0.008(2) 0.013(3) -0.001(3)
C12 0.053(3) 0.039(3) 0.042(3) -0.007(2) 0.003(3) 0.001(2)
C13 0.081(4) 0.042(3) 0.062(4) -0.014(3) 0.023(3) 0.000(3)
C14 0.078(4) 0.036(3) 0.055(3) -0.015(3) 0.011(3) -0.001(3)
C15 0.044(3) 0.036(3) 0.043(3) -0.003(2) 0.001(2) -0.002(2)
C16 0.046(3) 0.031(2) 0.042(3) -0.003(2) -0.003(2) 0.001(2)
C17 0.039(3) 0.031(2) 0.044(3) 0.002(2) -0.004(2) 0.000(2)
C18 0.049(3) 0.036(3) 0.053(3) 0.005(2) 0.009(3) -0.005(2)
C19 0.048(3) 0.039(3) 0.043(3) -0.003(2) 0.012(2) 0.003(2)
C20 0.031(3) 0.032(2) 0.038(3) 0.001(2) 0.003(2) -0.002(2)
C21 0.034(3) 0.040(3) 0.045(3) -0.005(2) -0.001(2) 0.000(2)
C22 0.040(3) 0.046(3) 0.044(3) -0.007(2) -0.003(2) -0.003(2)
C23 0.047(3) 0.044(3) 0.034(3) -0.004(2) 0.000(2) 0.004(2)
C24 0.033(3) 0.032(2) 0.031(2) 0.000(2) 0.004(2) 0.006(2)
C25 0.032(3) 0.032(2) 0.032(2) 0.002(2) -0.001(2) -0.001(2)
C26 0.028(2) 0.033(2) 0.036(3) 0.000(2) 0.006(2) 0.003(2)
C27 0.025(2) 0.036(2) 0.039(3) 0.002(2) 0.004(2) 0.003(2)
C28 0.039(3) 0.047(3) 0.042(3) 0.000(2) 0.010(2) 0.008(2)
C29 0.031(3) 0.055(3) 0.054(3) 0.000(3) 0.013(2) 0.008(2)
C30 0.029(3) 0.053(3) 0.055(3) -0.003(3) 0.002(2) 0.000(2)
C31 0.028(3) 0.039(3) 0.048(3) -0.003(2) 0.002(2) 0.005(2)
C32 0.267(17) 0.171(12) 0.095(7) -0.055(8) -0.040(9) 0.135(12)
C33 0.214(15) 0.161(12) 0.136(10) -0.077(9) 0.019(10) 0.039(11)
C34 0.32(2) 0.118(9) 0.114(8) 0.035(7) -0.074(11) -0.119(11)
C35 0.120(7) 0.072(5) 0.078(5) 0.010(4) -0.017(5) -0.019(5)
C36 0.047(3) 0.038(3) 0.041(3) -0.004(2) 0.008(2) -0.005(2)
C37 0.056(3) 0.047(3) 0.038(3) -0.002(2) 0.003(3) -0.017(3)
C38 0.068(4) 0.054(3) 0.043(3) 0.012(3) 0.000(3) -0.012(3)
C39 0.071(4) 0.040(3) 0.051(3) 0.007(3) 0.011(3) -0.014(3)
C40 0.063(4) 0.044(3) 0.049(3) -0.010(3) 0.004(3) -0.022(3)
C41 0.057(3) 0.044(3) 0.042(3) 0.003(2) 0.004(3) -0.006(3)
C42 0.047(3) 0.030(2) 0.040(3) -0.002(2) 0.003(2) 0.003(2)
C43 0.048(3) 0.040(3) 0.048(3) 0.002(2) -0.003(3) 0.000(2)
C44 0.060(4) 0.040(3) 0.044(3) 0.011(2) -0.001(3) 0.015(3)
C45 0.075(4) 0.027(3) 0.049(3) 0.002(2) 0.003(3) -0.006(3)
C46 0.063(4) 0.042(3) 0.050(3) -0.001(3) -0.013(3) -0.008(3)
C47 0.057(3) 0.033(3) 0.050(3) 0.001(2) -0.006(3) 0.003(3)
C1S 0.220(12) 0.058(5) 0.084(6) 0.005(4) 0.008(7) -0.017(6)
C2S 0.42(3) 0.097(9) 0.253(18) -0.044(11) -0.23(2) 0.066(14)
C3S 0.31(2) 0.101(9) 0.252(18) 0.052(10) -0.187(17) -0.067(11)
C4S 0.110(8) 0.127(9) 0.156(10) -0.028(8) -0.018(8) 0.017(7)
C5S 0.33(3) 0.169(15) 0.229(19) 0.086(14) -0.16(2) -0.116(17)
C6S 0.28(2) 0.165(13) 0.135(11) 0.007(10) -0.010(12) -0.102(14)
F1 0.080(2) 0.062(2) 0.054(2) 0.0083(16) -0.0154(18) -0.0233(18)
F2 0.104(3) 0.071(2) 0.064(2) 0.0307(19) -0.020(2) -0.018(2)
F3 0.112(3) 0.0414(18) 0.078(2) 0.0131(17) 0.000(2) -0.022(2)
F4 0.085(3) 0.057(2) 0.066(2) -0.0092(17) -0.0061(19) -0.0288(19)
F5 0.070(2) 0.0566(19) 0.064(2) 0.0053(17) -0.0153(18) -0.0112(17)
F6 0.070(2) 0.0496(18) 0.083(2) 0.0153(17) -0.034(2) -0.0043(17)
F7 0.095(3) 0.054(2) 0.088(3) 0.0056(19) -0.035(2) -0.027(2)
F8 0.102(3) 0.0351(17) 0.073(2) 0.0107(16) -0.003(2) -0.0068(17)
F9 0.076(2) 0.061(2) 0.077(2) 0.0234(18) -0.014(2) 0.0132(19)
F10 0.058(2) 0.061(2) 0.080(2) 0.0105(18) -0.0234(19) -0.0051(17)
N1 0.041(2) 0.031(2) 0.039(2) 0.0012(17) 0.0043(19) -0.0007(18)
N2 0.037(2) 0.031(2) 0.040(2) -0.0017(17) 0.0091(18) -0.0051(18)
N3 0.048(3) 0.035(2) 0.043(2) -0.0034(18) 0.011(2) -0.0063(19)
N4 0.055(3) 0.030(2) 0.043(2) -0.0086(18) 0.006(2) -0.001(2)
O1 0.043(2) 0.074(3) 0.065(3) -0.022(2) -0.0175(19) 0.004(2)
O2 0.106(4) 0.115(4) 0.071(3) -0.047(3) -0.018(3) 0.060(3)
O3 0.131(5) 0.181(7) 0.055(3) 0.023(4) -0.017(3) -0.106(5)
O4 0.0275(17) 0.0457(18) 0.0316(17) -0.0048(14) 0.0039(14) -0.0001(14)
P1 0.0350(8) 0.0617(9) 0.0447(8) -0.0072(7) -0.0023(6) -0.0031(7)

loop_
_atom_type_symbol
_atom_type_description
_atom_type_scat_dispersion_real
_atom_type_scat_dispersion_imag
_atom_type_scat_source
C C 0.0033 0.0016 'International Tables Vol C Tables 4.2.6.8 and 6.1.1.4'
H H 0.0000 0.0000 'International Tables Vol C Tables 4.2.6.8 and 6.1.1.4'
N N 0.0061 0.0033 'International Tables Vol C Tables 4.2.6.8 and 6.1.1.4'
O O 0.0106 0.0060 'International Tables Vol C Tables 4.2.6.8 and 6.1.1.4'
F F 0.0171 0.0103 'International Tables Vol C Tables 4.2.6.8 and 6.1.1.4'
P P 0.1023 0.0942 'International Tables Vol C Tables 4.2.6.8 and 6.1.1.4'

loop_
_geom_angle_atom_site_label_1
_geom_angle_atom_site_label_2
_geom_angle_atom_site_label_3
_geom_angle
N1 C1 C2 126.4(4)
N1 C1 C19 105.4(4)
C2 C1 C19 128.2(4)
C1 C2 C3 127.7(4)
C1 C2 C20 116.5(4)
C3 C2 C20 115.8(4)
N2 C3 C2 125.0(4)
N2 C3 C4 106.6(4)
C2 C3 C4 128.3(4)
C5 C4 C3 109.2(4)
C5 C4 H4 125.4
C3 C4 H4 125.4
C4 C5 C6 108.6(4)
C4 C5 H5 125.7
C6 C5 H5 125.7
C7 C6 N2 124.6(4)
C7 C6 C5 128.9(4)
N2 C6 C5 106.6(4)
C6 C7 C8 123.3(4)
C6 C7 C36 116.6(4)
C8 C7 C36 120.0(4)
N3 C8 C7 119.5(4)
N3 C8 C9 104.4(4)
C7 C8 C9 135.7(5)
C10 C9 C8 108.8(5)
C10 C9 H9 125.6
C8 C9 H9 125.6
C9 C10 C11 107.6(5)
C9 C10 H10 126.2
C11 C10 H10 126.2
N3 C11 C10 106.3(5)
N3 C11 C12 114.4(5)
C10 C11 C12 138.8(5)
N4 C12 C11 116.2(4)
N4 C12 C13 109.2(5)
C11 C12 C13 134.5(5)
C14 C13 C12 106.7(5)
C14 C13 H13 126.6
C12 C13 H13 126.6
C13 C14 C15 107.0(5)
C13 C14 H14 126.5
C15 C14 H14 126.5
N4 C15 C16 120.4(4)
N4 C15 C14 108.6(5)
C16 C15 C14 130.6(5)
C17 C16 C15 123.2(4)
C17 C16 C42 116.6(4)
C15 C16 C42 120.1(4)
N1 C17 C16 123.1(4)
N1 C17 C18 106.0(4)
C16 C17 C18 130.9(4)
C19 C18 C17 108.2(4)
C19 C18 H18 125.9
C17 C18 H18 125.9
C18 C19 C1 109.2(4)
C18 C19 H19 125.4
C1 C19 H19 125.4
C25 C20 C21 114.7(4)
C25 C20 C2 121.7(4)
C21 C20 C2 123.6(4)
C22 C21 C20 121.7(5)
C22 C21 H21 119.1
C20 C21 H21 119.1
C23 C22 C21 122.0(5)
C23 C22 H22 119.0
C21 C22 H22 119.0
C22 C23 C24 118.0(5)
C22 C23 H23 121.0
C24 C23 H23 121.0
C25 C24 C23 118.7(4)
C25 C24 C27 105.0(4)
C23 C24 C27 136.3(4)
C20 C25 O4 123.5(4)
C20 C25 C24 124.8(4)
O4 C25 C24 111.7(4)
O4 C26 C27 112.0(4)
O4 C26 C31 124.0(4)
C27 C26 C31 124.0(4)
C26 C27 C28 119.1(4)
C26 C27 C24 106.0(4)
C28 C27 C24 134.9(5)
C29 C28 C27 118.2(5)
C29 C28 H28 120.9
C27 C28 H28 120.9
C30 C29 C28 121.5(5)
C30 C29 H29 119.3
C28 C29 H29 119.3
C29 C30 C31 121.8(5)
C29 C30 H30 119.1
C31 C30 H30 119.1
C30 C31 C26 115.3(5)
C30 C31 P1 120.5(4)
C26 C31 P1 124.1(4)
C33 C32 O2 112.7(9)
C33 C32 H32A 109.0
O2 C32 H32A 109.0
C33 C32 H32B 109.0
O2 C32 H32B 109.0
H32A C32 H32B 107.8
C32 C33 H33A 109.5
C32 C33 H33B 109.5
H33A C33 H33B 109.5
C32 C33 H33C 109.5
H33A C33 H33C 109.5
H33B C33 H33C 109.5
O3 C34 C35 124.6(11)
O3 C34 H34A 106.2
C35 C34 H34A 106.2
O3 C34 H34B 106.2
C35 C34 H34B 106.2
H34A C34 H34B 106.4
C34 C35 H35A 109.5
C34 C35 H35B 109.5
H35A C35 H35B 109.5
C34 C35 H35C 109.5
H35A C35 H35C 109.5
H35B C35 H35C 109.5
C37 C36 C41 115.9(5)
C37 C36 C7 121.4(5)
C41 C36 C7 122.5(5)
F1 C37 C38 118.1(5)
F1 C37 C36 119.5(4)
C38 C37 C36 122.3(5)
F2 C38 C39 119.4(5)
F2 C38 C37 119.9(5)
C39 C38 C37 120.6(5)
F3 C39 C38 120.5(5)
F3 C39 C40 120.4(5)
C38 C39 C40 119.1(5)
F4 C40 C39 119.7(5)
F4 C40 C41 120.2(5)
C39 C40 C41 120.1(5)
F5 C41 C40 118.0(5)
F5 C41 C36 120.0(5)
C40 C41 C36 121.9(5)
C47 C42 C43 115.6(4)
C47 C42 C16 122.1(5)
C43 C42 C16 122.3(5)
F10 C43 C42 119.3(4)
F10 C43 C44 118.1(5)
C42 C43 C44 122.7(5)
F9 C44 C45 119.9(5)
F9 C44 C43 120.5(5)
C45 C44 C43 119.5(5)
F8 C45 C44 120.6(5)
F8 C45 C46 119.1(5)
C44 C45 C46 120.2(5)
F7 C46 C45 119.5(5)
F7 C46 C47 121.3(5)
C45 C46 C47 119.1(5)
F6 C47 C42 120.3(4)
F6 C47 C46 116.8(5)
C42 C47 C46 122.9(5)
C2S C1S H1S1 109.5
C2S C1S H1S2 109.5
H1S1 C1S H1S2 109.5
C2S C1S H1S3 109.5
H1S1 C1S H1S3 109.5
H1S2 C1S H1S3 109.5
C3S C2S C1S 129.0(19)
C3S C2S H2S1 105.0
C1S C2S H2S1 105.0
C3S C2S H2S2 105.0
C1S C2S H2S2 105.0
H2S1 C2S H2S2 105.9
C2S C3S C4S 128.0(17)
C2S C3S H3S1 105.3
C4S C3S H3S1 105.3
C2S C3S H3S2 105.3
C4S C3S H3S2 105.3
H3S1 C3S H3S2 106.0
C3S C4S C5S 111.1(12)
C3S C4S H4S1 109.4
C5S C4S H4S1 109.4
C3S C4S H4S2 109.4
C5S C4S H4S2 109.4
H4S1 C4S H4S2 108.0
C6S C5S C4S 97.8(14)
C6S C5S H5S1 112.2
C4S C5S H5S1 112.2
C6S C5S H5S2 112.2
C4S C5S H5S2 112.2
H5S1 C5S H5S2 109.8
C5S C6S H6S1 109.5
C5S C6S H6S2 109.5
H6S1 C6S H6S2 109.5
C5S C6S H6S3 109.5
H6S1 C6S H6S3 109.5
H6S2 C6S H6S3 109.5
C1 N1 C17 111.3(4)
C1 N1 H1 124.4
C17 N1 H1 124.4
C3 N2 C6 109.1(4)
C11 N3 C8 112.8(4)
C11 N3 H3 123.6
C8 N3 H3 123.6
C12 N4 C15 108.4(4)
C12 N4 H4A 125.8
C15 N4 H4A 125.8
C32 O2 P1 118.3(5)
C34 O3 P1 140.0(12)
C26 O4 C25 105.3(3)
O1 P1 O3 116.2(3)
O1 P1 O2 115.1(3)
O3 P1 O2 99.2(4)
O1 P1 C31 112.2(2)
O3 P1 C31 109.0(3)
O2 P1 C31 103.8(2)

loop_
_geom_bond_atom_site_label_1
_geom_bond_atom_site_label_2
_geom_bond_distance
C1 N1 1.372(6)
C1 C2 1.401(6)
C1 C19 1.419(7)
C2 C3 1.405(7)
C2 C20 1.497(7)
C3 N2 1.402(6)
C3 C4 1.418(7)
C4 C5 1.363(7)
C4 H4 0.9500
C5 C6 1.426(7)
C5 H5 0.9500
C6 C7 1.395(7)
C6 N2 1.403(6)
C7 C8 1.406(7)
C7 C36 1.494(7)
C8 N3 1.361(6)
C8 C9 1.420(8)
C9 C10 1.384(8)
C9 H9 0.9500
C10 C11 1.398(8)
C10 H10 0.9500
C11 N3 1.357(6)
C11 C12 1.423(7)
C12 N4 1.344(7)
C12 C13 1.428(7)
C13 C14 1.358(8)
C13 H13 0.9500
C14 C15 1.431(7)
C14 H14 0.9500
C15 N4 1.354(6)
C15 C16 1.411(7)
C16 C17 1.403(7)
C16 C42 1.496(7)
C17 N1 1.383(6)
C17 C18 1.412(7)
C18 C19 1.367(7)
C18 H18 0.9500
C19 H19 0.9500
C20 C25 1.384(7)
C20 C21 1.399(7)
C21 C22 1.389(7)
C21 H21 0.9500
C22 C23 1.375(7)
C22 H22 0.9500
C23 C24 1.396(7)
C23 H23 0.9500
C24 C25 1.393(6)
C24 C27 1.451(7)
C25 O4 1.386(5)
C26 O4 1.374(5)
C26 C27 1.381(7)
C26 C31 1.396(7)
C27 C28 1.399(7)
C28 C29 1.386(8)
C28 H28 0.9500
C29 C30 1.385(8)
C29 H29 0.9500
C30 C31 1.396(7)
C30 H30 0.9500
C31 P1 1.785(5)
C32 C33 1.362(13)
C32 O2 1.470(11)
C32 H32A 0.9900
C32 H32B 0.9900
C33 H33A 0.9800
C33 H33B 0.9800
C33 H33C 0.9800
C34 O3 1.222(11)
C34 C35 1.469(12)
C34 H34A 0.9900
C34 H34B 0.9900
C35 H35A 0.9800
C35 H35B 0.9800
C35 H35C 0.9800
C36 C37 1.388(8)
C36 C41 1.392(7)
C37 F1 1.347(6)
C37 C38 1.368(8)
C38 F2 1.355(7)
C38 C39 1.367(8)
C39 F3 1.334(6)
C39 C40 1.368(8)
C40 F4 1.341(6)
C40 C41 1.384(8)
C41 F5 1.333(6)
C42 C47 1.379(7)
C42 C43 1.381(7)
C43 F10 1.345(6)
C43 C44 1.387(7)
C44 F9 1.345(6)
C44 C45 1.351(8)
C45 F8 1.348(6)
C45 C46 1.373(8)
C46 F7 1.346(6)
C46 C47 1.380(7)
C47 F6 1.339(6)
C1S C2S 1.357(12)
C1S H1S1 0.9800
C1S H1S2 0.9800
C1S H1S3 0.9800
C2S C3S 1.339(15)
C2S H2S1 0.9900
C2S H2S2 0.9900
C3S C4S 1.532(18)
C3S H3S1 0.9900
C3S H3S2 0.9900
C4S C5S 1.57(2)
C4S H4S1 0.9900
C4S H4S2 0.9900
C5S C6S 1.364(14)
C5S H5S1 0.9900
C5S H5S2 0.9900
C6S H6S1 0.9800
C6S H6S2 0.9800
C6S H6S3 0.9800
N1 H1 0.8800
N3 H3 0.8800
N4 H4A 0.8800
O1 P1 1.456(4)
O2 P1 1.552(5)
O3 P1 1.532(5)

loop_
_geom_torsion_atom_site_label_1
_geom_torsion_atom_site_label_2
_geom_torsion_atom_site_label_3
_geom_torsion_atom_site_label_4
_geom_torsion
N1 C1 C2 C3 1.5(8)
C19 C1 C2 C3 178.5(5)
N1 C1 C2 C20 -175.5(4)
C19 C1 C2 C20 1.4(7)
C1 C2 C3 N2 10.9(8)
C20 C2 C3 N2 -172.1(4)
C1 C2 C3 C4 -163.9(5)
C20 C2 C3 C4 13.2(7)
N2 C3 C4 C5 -0.5(6)
C2 C3 C4 C5 175.0(5)
C3 C4 C5 C6 0.9(6)
C4 C5 C6 C7 -179.3(5)
C4 C5 C6 N2 -1.0(6)
N2 C6 C7 C8 -10.4(8)
C5 C6 C7 C8 167.6(5)
N2 C6 C7 C36 172.2(5)
C5 C6 C7 C36 -9.8(8)
C6 C7 C8 N3 -11.0(8)
C36 C7 C8 N3 166.3(5)
C6 C7 C8 C9 161.2(7)
C36 C7 C8 C9 -21.5(10)
N3 C8 C9 C10 0.9(7)
C7 C8 C9 C10 -172.1(7)
C8 C9 C10 C11 0.3(8)
C9 C10 C11 N3 -1.5(8)
C9 C10 C11 C12 169.6(7)
N3 C11 C12 N4 1.3(8)
C10 C11 C12 N4 -169.3(7)
N3 C11 C12 C13 176.8(6)
C10 C11 C12 C13 6.2(13)
N4 C12 C13 C14 1.4(7)
C11 C12 C13 C14 -174.3(7)
C12 C13 C14 C15 0.5(7)
C13 C14 C15 N4 -2.2(7)
C13 C14 C15 C16 170.2(6)
N4 C15 C16 C17 6.6(8)
C14 C15 C16 C17 -165.0(6)
N4 C15 C16 C42 -176.9(5)
C14 C15 C16 C42 11.5(9)
C15 C16 C17 N1 0.3(8)
C42 C16 C17 N1 -176.3(5)
C15 C16 C17 C18 177.6(5)
C42 C16 C17 C18 1.0(8)
N1 C17 C18 C19 1.4(6)
C16 C17 C18 C19 -176.3(5)
C17 C18 C19 C1 -0.7(6)
N1 C1 C19 C18 -0.4(6)
C2 C1 C19 C18 -177.8(5)
C1 C2 C20 C25 65.0(6)
C3 C2 C20 C25 -112.3(5)
C1 C2 C20 C21 -114.9(5)
C3 C2 C20 C21 67.7(6)
C25 C20 C21 C22 -2.0(7)
C2 C20 C21 C22 178.0(5)
C20 C21 C22 C23 0.1(8)
C21 C22 C23 C24 1.2(8)
C22 C23 C24 C25 -0.6(7)
C22 C23 C24 C27 178.2(5)
C21 C20 C25 O4 -176.7(4)
C2 C20 C25 O4 3.3(7)
C21 C20 C25 C24 2.7(7)
C2 C20 C25 C24 -177.2(4)
C23 C24 C25 C20 -1.5(7)
C27 C24 C25 C20 179.4(4)
C23 C24 C25 O4 178.0(4)
C27 C24 C25 O4 -1.1(5)
O4 C26 C27 C28 177.9(4)
C31 C26 C27 C28 -1.7(7)
O4 C26 C27 C24 -1.9(5)
C31 C26 C27 C24 178.5(4)
C25 C24 C27 C26 1.8(5)
C23 C24 C27 C26 -177.1(5)
C25 C24 C27 C28 -177.9(5)
C23 C24 C27 C28 3.2(10)
C26 C27 C28 C29 0.2(7)
C24 C27 C28 C29 179.8(5)
C27 C28 C29 C30 1.6(8)
C28 C29 C30 C31 -1.9(8)
C29 C30 C31 C26 0.4(7)
C29 C30 C31 P1 177.4(4)
O4 C26 C31 C30 -178.1(4)
C27 C26 C31 C30 1.4(7)
O4 C26 C31 P1 5.0(7)
C27 C26 C31 P1 -175.5(4)
C6 C7 C36 C37 109.5(6)
C8 C7 C36 C37 -67.9(7)
C6 C7 C36 C41 -64.7(7)
C8 C7 C36 C41 117.8(6)
C41 C36 C37 F1 177.5(5)
C7 C36 C37 F1 2.9(8)
C41 C36 C37 C38 -0.3(8)
C7 C36 C37 C38 -174.8(5)
F1 C37 C38 F2 -0.2(8)
C36 C37 C38 F2 177.6(5)
F1 C37 C38 C39 -177.2(5)
C36 C37 C38 C39 0.6(9)
F2 C38 C39 F3 2.8(9)
C37 C38 C39 F3 179.8(5)
F2 C38 C39 C40 -177.2(5)
C37 C38 C39 C40 -0.2(9)
F3 C39 C40 F4 -1.0(9)
C38 C39 C40 F4 179.0(5)
F3 C39 C40 C41 179.5(5)
C38 C39 C40 C41 -0.4(9)
F4 C40 C41 F5 0.5(8)
C39 C40 C41 F5 179.9(5)
F4 C40 C41 C36 -178.7(5)
C39 C40 C41 C36 0.8(9)
C37 C36 C41 F5 -179.6(5)
C7 C36 C41 F5 -5.1(8)
C37 C36 C41 C40 -0.4(8)
C7 C36 C41 C40 174.1(5)
C17 C16 C42 C47 -99.7(6)
C15 C16 C42 C47 83.6(7)
C17 C16 C42 C43 79.6(7)
C15 C16 C42 C43 -97.1(6)
C47 C42 C43 F10 -178.5(5)
C16 C42 C43 F10 2.1(8)
C47 C42 C43 C44 0.3(8)
C16 C42 C43 C44 -179.1(5)
F10 C43 C44 F9 -1.2(8)
C42 C43 C44 F9 179.9(5)
F10 C43 C44 C45 179.5(5)
C42 C43 C44 C45 0.6(9)
F9 C44 C45 F8 2.0(8)
C43 C44 C45 F8 -178.7(5)
F9 C44 C45 C46 179.3(5)
C43 C44 C45 C46 -1.4(9)
F8 C45 C46 F7 0.1(9)
C44 C45 C46 F7 -177.2(5)
F8 C45 C46 C47 178.6(5)
C44 C45 C46 C47 1.3(9)
C43 C42 C47 F6 -179.6(5)
C16 C42 C47 F6 -0.2(8)
C43 C42 C47 C46 -0.5(8)
C16 C42 C47 C46 178.9(5)
F7 C46 C47 F6 -2.7(8)
C45 C46 C47 F6 178.9(5)
F7 C46 C47 C42 178.1(5)
C45 C46 C47 C42 -0.3(9)
C1S C2S C3S C4S -179.4(14)
C2S C3S C4S C5S 73(2)
C3S C4S C5S C6S -169.5(12)
C2 C1 N1 C17 178.8(5)
C19 C1 N1 C17 1.3(5)
C16 C17 N1 C1 176.2(5)
C18 C17 N1 C1 -1.7(6)
C2 C3 N2 C6 -175.8(4)
C4 C3 N2 C6 -0.1(5)
C7 C6 N2 C3 179.1(5)
C5 C6 N2 C3 0.6(5)
C10 C11 N3 C8 2.2(7)
C12 C11 N3 C8 -171.4(5)
C7 C8 N3 C11 172.5(5)
C9 C8 N3 C11 -1.9(6)
C11 C12 N4 C15 173.8(5)
C13 C12 N4 C15 -2.8(6)
C16 C15 N4 C12 -170.2(5)
C14 C15 N4 C12 3.1(6)
C33 C32 O2 P1 164.8(11)
C35 C34 O3 P1 -118.9(15)
C27 C26 O4 C25 1.2(5)
C31 C26 O4 C25 -179.2(4)
C20 C25 O4 C26 179.5(4)
C24 C25 O4 C26 0.0(5)
C34 O3 P1 O1 -43.7(11)
C34 O3 P1 O2 -167.7(10)
C34 O3 P1 C31 84.1(10)
C32 O2 P1 O1 -50.9(10)
C32 O2 P1 O3 73.9(9)
C32 O2 P1 C31 -173.8(9)
C30 C31 P1 O1 -14.8(5)
C26 C31 P1 O1 162.0(4)
C30 C31 P1 O3 -144.9(5)
C26 C31 P1 O3 31.9(6)
C30 C31 P1 O2 110.1(5)
C26 C31 P1 O2 -73.1(5)
